data_7001775
loop_
_publ_author_name
'Pattanayak, Poulami'
'Pratihar, Jahar Lal'
'Patra, Debprasad'
'Mitra, Soham'
'Bhattacharyya, Arindam'
'Man Lee, Hon'
'Chattopadhyay, Surajit'

_publ_section_title
;
 Synthesis, structure and reactivity of azosalophen complexes of
 vanadium(IV): studies on cytotoxic properties
;
_journal_issue 31
_journal_name_full 'Dalton Transactions'
_journal_page_first 6220
_journal_paper_doi 10.1039/b903352a
_journal_year 2009
_chemical_formula_moiety 'C19 H15 N3 O4 V'
_chemical_formula_sum 'C19 H15 N3 O4 V'
_chemical_formula_weight 400.28
_chemical_name_systematic
;
?
;
_space_group_IT_number 14
_symmetry_cell_setting monoclinic
_symmetry_space_group_name_Hall '-P 2ybc'
_symmetry_space_group_name_H-M 'P 1 21/c 1'
_atom_sites_solution_hydrogens geom
_atom_sites_solution_primary direct
_atom_sites_solution_secondary difmap
_audit_creation_method SHELXL-97
_cell_angle_alpha 90.00
_cell_angle_beta 102.807(2)
_cell_angle_gamma 90.00
_cell_formula_units_Z 4
_cell_length_a 12.149(2)
_cell_length_b 11.6449(14)
_cell_length_c 12.0062(14)
_cell_measurement_temperature 150(2)
_cell_volume 1656.3(4)
_computing_structure_refinement 'SHELXL-97 (Sheldrick, 1997)'
_diffrn_ambient_temperature 150(2)
_diffrn_measured_fraction_theta_full 0.999
_diffrn_measured_fraction_theta_max 0.999
_diffrn_measurement_device_type 'Bruker SMART APEX II'
_diffrn_radiation_monochromator graphite
_diffrn_radiation_source 'fine-focus sealed tube'
_diffrn_radiation_type MoK\a
_diffrn_radiation_wavelength 0.71073
_diffrn_reflns_av_R_equivalents 0.0824
_diffrn_reflns_av_sigmaI/netI 0.0722
_diffrn_reflns_limit_h_max 12
_diffrn_reflns_limit_h_min -16
_diffrn_reflns_limit_k_max 15
_diffrn_reflns_limit_k_min -15
_diffrn_reflns_limit_l_max 16
_diffrn_reflns_limit_l_min -16
_diffrn_reflns_number 19714
_diffrn_reflns_theta_full 28.67
_diffrn_reflns_theta_max 28.67
_diffrn_reflns_theta_min 2.45
_exptl_absorpt_coefficient_mu 0.632
_exptl_absorpt_correction_T_max 0.9453
_exptl_absorpt_correction_T_min 0.8735
_exptl_absorpt_correction_type multi-scan
_exptl_absorpt_process_details 'SADABS 2.10 (Sheldrick, 2003)'
_exptl_crystal_density_diffrn 1.601
_exptl_crystal_density_method 'not measured'
_exptl_crystal_F_000 816
_exptl_crystal_size_max 0.22
_exptl_crystal_size_mid 0.20
_exptl_crystal_size_min 0.09
_refine_diff_density_max 0.379
_refine_diff_density_min -0.380
_refine_diff_density_rms 0.075
_refine_ls_extinction_method none
_refine_ls_goodness_of_fit_ref 1.009
_refine_ls_hydrogen_treatment mixed
_refine_ls_matrix_type full
_refine_ls_number_parameters 252
_refine_ls_number_reflns 4269
_refine_ls_number_restraints 0
_refine_ls_restrained_S_all 1.009
_refine_ls_R_factor_all 0.0818
_refine_ls_R_factor_gt 0.0415
_refine_ls_shift/su_max 0.003
_refine_ls_shift/su_mean 0.000
_refine_ls_structure_factor_coef Fsqd
_refine_ls_weighting_details 'calc w=1/[\s^2^(Fo^2^)+(0.0430P)^2^+0.2526P] where P=(Fo^2^+2Fc^2^)/3'
_refine_ls_weighting_scheme calc
_refine_ls_wR_factor_gt 0.0876
_refine_ls_wR_factor_ref 0.1000
_reflns_number_gt 2840
_reflns_number_total 4269
_reflns_threshold_expression >2sigma(I)
_cod_data_source_file b903352a.txt
_cod_data_source_block s1v
_cod_original_sg_symbol_H-M 'P 21/c'
_cod_database_code 7001775

loop_
_symmetry_equiv_pos_as_xyz
'x, y, z'
'-x, y+1/2, -z+1/2'
'-x, -y, -z'
'x, -y-1/2, z-1/2'

loop_
_atom_site_label
_atom_site_type_symbol
_atom_site_fract_x
_atom_site_fract_y
_atom_site_fract_z
_atom_site_U_iso_or_equiv
_atom_site_adp_type
_atom_site_occupancy
_atom_site_symmetry_multiplicity
_atom_site_calc_flag
_atom_site_refinement_flags
_atom_site_disorder_assembly
_atom_site_disorder_group
H1B H 0.418(3) 0.423(3) 0.022(3) 0.047(10) Uiso 1 1 d . . .
H1A H 0.475(3) 0.364(3) 0.118(3) 0.048(10) Uiso 1 1 d . . .
C12 C 0.40488(19) 0.43015(18) 0.35787(18) 0.0169(5) Uani 1 1 d . . .
C7 C 0.29654(19) 0.46197(19) 0.29854(18) 0.0174(5) Uani 1 1 d . . .
C8 C 0.2011(2) 0.4248(2) 0.3339(2) 0.0233(5) Uani 1 1 d . . .
H8 H 0.1280 0.4451 0.2917 0.028 Uiso 1 1 calc R . .
C9 C 0.2134(2) 0.3584(2) 0.4307(2) 0.0255(6) Uani 1 1 d . . .
H9 H 0.1486 0.3333 0.4558 0.031 Uiso 1 1 calc R . .
C10 C 0.3207(2) 0.32807(19) 0.49174(19) 0.0221(5) Uani 1 1 d . . .
H10 H 0.3284 0.2832 0.5591 0.027 Uiso 1 1 calc R . .
C11 C 0.4153(2) 0.36195(19) 0.45606(18) 0.0192(5) Uani 1 1 d . . .
H11 H 0.4879 0.3393 0.4978 0.023 Uiso 1 1 calc R . .
C13 C 0.59907(19) 0.43650(18) 0.35201(18) 0.0174(5) Uani 1 1 d . . .
H13 H 0.6112 0.3822 0.4126 0.021 Uiso 1 1 calc R . .
C14 C 0.69535(19) 0.47276(19) 0.31157(18) 0.0184(5) Uani 1 1 d . . .
C15 C 0.8012(2) 0.43646(19) 0.37549(19) 0.0217(5) Uani 1 1 d . . .
H15 H 0.8042 0.3903 0.4413 0.026 Uiso 1 1 calc R . .
C16 C 0.9001(2) 0.4658(2) 0.3455(2) 0.0247(5) Uani 1 1 d . . .
H16 H 0.9708 0.4419 0.3907 0.030 Uiso 1 1 calc R . .
C17 C 0.8947(2) 0.5317(2) 0.2470(2) 0.0251(5) Uani 1 1 d . . .
H17 H 0.9625 0.5516 0.2247 0.030 Uiso 1 1 calc R . .
C18 C 0.7934(2) 0.56814(19) 0.1823(2) 0.0217(5) Uani 1 1 d . . .
H18 H 0.7924 0.6119 0.1153 0.026 Uiso 1 1 calc R . .
C19 C 0.69102(19) 0.54221(19) 0.21269(19) 0.0183(5) Uani 1 1 d . . .
C1 C 0.18058(19) 0.62673(19) 0.04692(18) 0.0187(5) Uani 1 1 d . . .
C6 C 0.0671(2) 0.6530(2) -0.0035(2) 0.0227(5) Uani 1 1 d . . .
H6 H 0.0092 0.6258 0.0315 0.027 Uiso 1 1 calc R . .
C5 C 0.0381(2) 0.7166(2) -0.1012(2) 0.0267(6) Uani 1 1 d . . .
H5 H -0.0386 0.7350 -0.1331 0.032 Uiso 1 1 calc R . .
C4 C 0.1242(2) 0.7544(2) -0.1537(2) 0.0240(5) Uani 1 1 d . . .
H4 H 0.1049 0.7978 -0.2223 0.029 Uiso 1 1 calc R . .
C3 C 0.2349(2) 0.73001(19) -0.10844(19) 0.0197(5) Uani 1 1 d . . .
H3 H 0.2907 0.7565 -0.1465 0.024 Uiso 1 1 calc R . .
C2 C 0.26870(19) 0.66634(19) -0.00634(18) 0.0172(5) Uani 1 1 d . . .
N3 N 0.49645(16) 0.47138(15) 0.31313(15) 0.0161(4) Uani 1 1 d . . .
N2 N 0.29198(16) 0.53547(16) 0.20195(15) 0.0174(4) Uani 1 1 d . . .
N1 N 0.19366(16) 0.55841(16) 0.14378(16) 0.0204(4) Uani 1 1 d . . .
O1 O 0.59641(13) 0.58132(13) 0.14756(12) 0.0197(3) Uani 1 1 d . . .
O2 O 0.37633(13) 0.64689(13) 0.03307(12) 0.0191(3) Uani 1 1 d . . .
O3 O 0.42624(15) 0.41476(16) 0.08797(16) 0.0217(4) Uani 1 1 d . . .
O4 O 0.45735(14) 0.70451(13) 0.26423(13) 0.0224(4) Uani 1 1 d . . .
V V 0.44893(3) 0.59179(3) 0.18496(3) 0.01607(11) Uani 1 1 d . . .

loop_
_atom_site_aniso_label
_atom_site_aniso_U_11
_atom_site_aniso_U_22
_atom_site_aniso_U_33
_atom_site_aniso_U_23
_atom_site_aniso_U_13
_atom_site_aniso_U_12
C12 0.0191(12) 0.0145(11) 0.0174(10) 0.0000(8) 0.0048(9) 0.0003(9)
C7 0.0200(13) 0.0174(11) 0.0159(10) 0.0016(9) 0.0063(9) 0.0017(10)
C8 0.0162(12) 0.0268(13) 0.0279(12) 0.0040(10) 0.0069(10) 0.0026(10)
C9 0.0272(14) 0.0227(12) 0.0309(13) 0.0055(11) 0.0155(12) 0.0018(11)
C10 0.0290(14) 0.0183(11) 0.0208(11) 0.0043(9) 0.0094(11) 0.0031(10)
C11 0.0209(13) 0.0177(11) 0.0186(11) 0.0016(9) 0.0032(10) 0.0056(10)
C13 0.0207(13) 0.0180(11) 0.0129(10) -0.0006(8) 0.0023(9) 0.0016(9)
C14 0.0175(12) 0.0189(11) 0.0184(11) -0.0024(9) 0.0033(10) 0.0014(10)
C15 0.0229(13) 0.0239(12) 0.0173(11) 0.0018(9) 0.0021(10) 0.0037(10)
C16 0.0172(13) 0.0281(13) 0.0268(13) 0.0004(11) 0.0004(10) 0.0027(10)
C17 0.0152(13) 0.0268(13) 0.0333(14) -0.0021(11) 0.0052(11) -0.0039(10)
C18 0.0201(13) 0.0218(12) 0.0241(12) 0.0022(9) 0.0067(10) -0.0008(10)
C19 0.0183(13) 0.0168(11) 0.0186(11) -0.0030(9) 0.0019(10) 0.0021(9)
C1 0.0197(12) 0.0192(11) 0.0181(11) 0.0023(9) 0.0061(10) 0.0024(10)
C6 0.0166(12) 0.0291(13) 0.0228(12) 0.0030(10) 0.0050(10) -0.0006(10)
C5 0.0192(13) 0.0326(14) 0.0265(13) 0.0027(11) 0.0016(11) 0.0062(11)
C4 0.0282(15) 0.0246(13) 0.0175(11) 0.0041(10) 0.0018(10) 0.0038(11)
C3 0.0225(13) 0.0197(11) 0.0176(11) 0.0001(9) 0.0059(10) 0.0001(10)
C2 0.0174(12) 0.0176(11) 0.0158(10) -0.0016(9) 0.0021(9) 0.0011(9)
N3 0.0163(11) 0.0158(9) 0.0161(9) -0.0013(8) 0.0034(8) 0.0002(8)
N2 0.0164(10) 0.0198(10) 0.0157(9) -0.0003(8) 0.0030(8) 0.0028(8)
N1 0.0186(11) 0.0220(10) 0.0205(10) 0.0015(8) 0.0044(9) 0.0022(8)
O1 0.0176(8) 0.0239(8) 0.0175(7) 0.0030(7) 0.0038(7) 0.0009(7)
O2 0.0159(9) 0.0244(8) 0.0172(8) 0.0034(7) 0.0040(7) 0.0007(7)
O3 0.0243(10) 0.0221(9) 0.0183(9) -0.0013(8) 0.0037(7) 0.0026(8)
O4 0.0244(10) 0.0204(8) 0.0230(8) 0.0011(7) 0.0063(7) 0.0018(7)
V 0.0150(2) 0.01707(19) 0.01609(18) 0.00166(16) 0.00345(14) 0.00098(17)

loop_
_atom_type_symbol
_atom_type_description
_atom_type_scat_dispersion_real
_atom_type_scat_dispersion_imag
_atom_type_scat_source
C C 0.0033 0.0016 'International Tables Vol C Tables 4.2.6.8 and 6.1.1.4'
H H 0.0000 0.0000 'International Tables Vol C Tables 4.2.6.8 and 6.1.1.4'
N N 0.0061 0.0033 'International Tables Vol C Tables 4.2.6.8 and 6.1.1.4'
V V 0.3005 0.5294 'International Tables Vol C Tables 4.2.6.8 and 6.1.1.4'
O O 0.0106 0.0060 'International Tables Vol C Tables 4.2.6.8 and 6.1.1.4'

loop_
_geom_angle_atom_site_label_1
_geom_angle_atom_site_label_2
_geom_angle_atom_site_label_3
_geom_angle
_geom_angle_site_symmetry_1
_geom_angle_site_symmetry_3
_geom_angle_publ_flag
C7 C12 C11 118.4(2) . . ?
C7 C12 N3 116.38(19) . . ?
C11 C12 N3 125.2(2) . . ?
C8 C7 C12 121.1(2) . . ?
C8 C7 N2 123.3(2) . . ?
C12 C7 N2 115.66(19) . . ?
C9 C8 C7 119.5(2) . . ?
C8 C9 C10 120.1(2) . . ?
C11 C10 C9 121.0(2) . . ?
C10 C11 C12 120.0(2) . . ?
N3 C13 C14 125.5(2) . . ?
C15 C14 C13 116.4(2) . . ?
C15 C14 C19 118.9(2) . . ?
C13 C14 C19 124.7(2) . . ?
C16 C15 C14 122.0(2) . . ?
C15 C16 C17 118.6(2) . . ?
C18 C17 C16 121.2(2) . . ?
C17 C18 C19 121.5(2) . . ?
O1 C19 C18 118.5(2) . . ?
O1 C19 C14 123.7(2) . . ?
C18 C19 C14 117.8(2) . . ?
N1 C1 C6 113.78(19) . . ?
N1 C1 C2 126.7(2) . . ?
C6 C1 C2 119.5(2) . . ?
C5 C6 C1 121.8(2) . . ?
C6 C5 C4 118.6(2) . . ?
C3 C4 C5 121.4(2) . . ?
C4 C3 C2 121.8(2) . . ?
O2 C2 C3 118.7(2) . . ?
O2 C2 C1 124.5(2) . . ?
C3 C2 C1 116.8(2) . . ?
C13 N3 C12 121.93(19) . . ?
C13 N3 V 124.63(15) . . ?
C12 N3 V 113.42(14) . . ?
N1 N2 C7 115.68(18) . . ?
N1 N2 V 130.81(15) . . ?
C7 N2 V 113.46(14) . . ?
N2 N1 C1 119.97(19) . . ?
C19 O1 V 127.64(14) . . ?
C2 O2 V 127.16(13) . . ?
O4 V O1 104.26(8) . . ?
O4 V O2 103.93(7) . . ?
O1 V O2 93.07(6) . . ?
O4 V N3 98.17(8) . . ?
O1 V N3 90.56(7) . . ?
O2 V N3 155.95(7) . . ?
O4 V N2 98.00(8) . . ?
O1 V N2 156.81(7) . . ?
O2 V N2 87.75(7) . . ?
N3 V N2 79.80(7) . . ?
O4 V O3 172.28(7) . . ?
O1 V O3 81.01(6) . . ?
O2 V O3 81.17(7) . . ?
N3 V O3 75.93(7) . . ?
N2 V O3 76.21(7) . . ?

loop_
_geom_bond_atom_site_label_1
_geom_bond_atom_site_label_2
_geom_bond_distance
_geom_bond_site_symmetry_2
_geom_bond_publ_flag
C12 C7 1.400(3) . ?
C12 C11 1.404(3) . ?
C12 N3 1.422(3) . ?
C7 C8 1.389(3) . ?
C7 N2 1.433(3) . ?
C8 C9 1.375(3) . ?
C9 C10 1.392(3) . ?
C10 C11 1.371(3) . ?
C13 N3 1.296(3) . ?
C13 C14 1.426(3) . ?
C14 C15 1.408(3) . ?
C14 C19 1.428(3) . ?
C15 C16 1.371(3) . ?
C16 C17 1.399(3) . ?
C17 C18 1.369(3) . ?
C18 C19 1.404(3) . ?
C19 O1 1.320(3) . ?
C1 N1 1.389(3) . ?
C1 C6 1.411(3) . ?
C1 C2 1.439(3) . ?
C6 C5 1.366(3) . ?
C5 C4 1.406(3) . ?
C4 C3 1.364(3) . ?
C3 C2 1.413(3) . ?
C2 O2 1.308(3) . ?
N3 V 2.0673(18) . ?
N2 N1 1.271(3) . ?
N2 V 2.0689(19) . ?
O1 V 1.9452(15) . ?
O2 V 1.9499(15) . ?
O3 V 2.3537(17) . ?
O4 V 1.6112(16) . ?
